data_7017048
loop_
_publ_author_name
'Wang, Yan-Qin'
'Sun, Qian'
'Yue, Qi'
'Cheng, Ai-Ling'
'Song, You'
'Gao, En-Qing'

_publ_section_title
;
 Manganese(ii)-carboxylate-pseudohalide systems derived from
 1,4-bis(4-carboxylatopyridinium-1-methylene)benzene: structures and
 magnetism.
;
_journal_issue 41
_journal_name_full 'Dalton transactions (Cambridge, England : 2003)'
_journal_page_first 10966
_journal_page_last 10974
_journal_paper_doi 10.1039/c1dt10977d
_journal_volume 40
_journal_year 2011
_chemical_formula_sum 'C12 H17 Mn N4 O7'
_chemical_formula_weight 384.24
_chemical_name_systematic
;
?
;
_space_group_IT_number 53
_symmetry_cell_setting orthorhombic
_symmetry_space_group_name_Hall '-P 2ac 2'
_symmetry_space_group_name_H-M 'P m n a'
_atom_sites_solution_hydrogens geom
_atom_sites_solution_primary direct
_atom_sites_solution_secondary difmap
_audit_creation_method SHELXL-97
_cell_angle_alpha 90.00
_cell_angle_beta 90.00
_cell_angle_gamma 90.00
_cell_formula_units_Z 4
_cell_length_a 7.2233(3)
_cell_length_b 11.4170(4)
_cell_length_c 20.3946(8)
_cell_measurement_reflns_used 8012
_cell_measurement_temperature 296(2)
_cell_measurement_theta_max 28.27
_cell_measurement_theta_min 2.99
_cell_volume 1681.91(11)
_computing_cell_refinement 'Bruker SMART'
_computing_data_collection 'Bruker SMART'
_computing_data_reduction 'Bruker SHELXTL'
_computing_molecular_graphics 'Bruker SHELXTL'
_computing_publication_material 'Bruker SHELXTL'
_computing_structure_refinement 'Bruker SHELXTL'
_computing_structure_solution 'Bruker SHELXTL'
_diffrn_ambient_temperature 296(2)
_diffrn_measured_fraction_theta_full 0.988
_diffrn_measured_fraction_theta_max 0.988
_diffrn_measurement_device_type 'CCD area detector'
_diffrn_measurement_method 'phi and omega scans'
_diffrn_radiation_monochromator graphite
_diffrn_radiation_source 'fine-focus sealed tube'
_diffrn_radiation_type MoK\a
_diffrn_radiation_wavelength 0.71073
_diffrn_reflns_av_R_equivalents 0.0277
_diffrn_reflns_av_sigmaI/netI 0.0159
_diffrn_reflns_limit_h_max 9
_diffrn_reflns_limit_h_min -8
_diffrn_reflns_limit_k_max 14
_diffrn_reflns_limit_k_min -14
_diffrn_reflns_limit_l_max 27
_diffrn_reflns_limit_l_min -27
_diffrn_reflns_number 21730
_diffrn_reflns_theta_full 28.30
_diffrn_reflns_theta_max 28.30
_diffrn_reflns_theta_min 1.78
_diffrn_standards_decay_% 2.5
_exptl_absorpt_coefficient_mu 0.826
_exptl_absorpt_correction_T_max 0.9756
_exptl_absorpt_correction_T_min 0.9368
_exptl_absorpt_correction_type multi-scan
_exptl_absorpt_process_details 'SADABS (Bruker, 1999)'
_exptl_crystal_colour yellow
_exptl_crystal_density_diffrn 1.517
_exptl_crystal_density_method 'not measured'
_exptl_crystal_description block
_exptl_crystal_F_000 792
_exptl_crystal_size_max 0.08
_exptl_crystal_size_mid 0.05
_exptl_crystal_size_min 0.03
_refine_diff_density_max 0.458
_refine_diff_density_min -0.329
_refine_diff_density_rms 0.074
_refine_ls_extinction_method none
_refine_ls_goodness_of_fit_ref 1.162
_refine_ls_hydrogen_treatment mixed
_refine_ls_matrix_type full
_refine_ls_number_parameters 145
_refine_ls_number_reflns 2234
_refine_ls_number_restraints 3
_refine_ls_restrained_S_all 1.161
_refine_ls_R_factor_all 0.0576
_refine_ls_R_factor_gt 0.0384
_refine_ls_shift/su_max 0.000
_refine_ls_shift/su_mean 0.000
_refine_ls_structure_factor_coef Fsqd
_refine_ls_weighting_details 'calc w=1/[\s^2^(Fo^2^)+(0.0578P)^2^+1.4684P] where P=(Fo^2^+2Fc^2^)/3'
_refine_ls_weighting_scheme calc
_refine_ls_wR_factor_gt 0.1111
_refine_ls_wR_factor_ref 0.1293
_reflns_number_gt 1681
_reflns_number_total 2234
_reflns_threshold_expression >2sigma(I)
_cod_data_source_file c1dt10977d.txt
_cod_data_source_block 1
_cod_depositor_comments
;
The following automatic conversions were performed:

'_symmetry_cell_setting' value 'Orthorhombic' changed to
'orthorhombic' according to
/home/saulius/struct/CIF-dictionaries/cif_core.dic dictionary named
'cif_core.dic' version 2.4.1 from 2010-06-29.

Automatic conversion script
Id: cif_fix_values 1715 2011-07-08 13:25:40Z adriana 
;
_cod_original_sg_symbol_H-M Pmna
_cod_database_code 7017048

loop_
_symmetry_equiv_pos_as_xyz
'x, y, z'
'-x+1/2, -y, z+1/2'
'-x+1/2, y, -z+1/2'
'x, -y, -z'
'-x, -y, -z'
'x-1/2, y, -z-1/2'
'x-1/2, -y, z-1/2'
'-x, y, z'

loop_
_atom_site_label
_atom_site_type_symbol
_atom_site_fract_x
_atom_site_fract_y
_atom_site_fract_z
_atom_site_U_iso_or_equiv
_atom_site_adp_type
_atom_site_occupancy
_atom_site_symmetry_multiplicity
_atom_site_calc_flag
_atom_site_refinement_flags
Mn1 Mn 0.2500 -0.24286(4) 0.2500 0.02345(16) Uani 1 2 d S
C1 C 0.0000 -0.0660(3) 0.16870(15) 0.0289(6) Uani 1 2 d S
C2 C 0.0000 0.0266(3) 0.11479(16) 0.0321(7) Uani 1 2 d S
C3 C 0.1625(4) 0.0670(3) 0.08899(15) 0.0546(8) Uani 1 1 d .
H3A H 0.2749 0.0425 0.1065 0.066 Uiso 1 1 calc R
C4 C 0.1596(4) 0.1441(3) 0.03691(16) 0.0582(8) Uani 1 1 d .
H4A H 0.2703 0.1714 0.0194 0.070 Uiso 1 1 calc R
C5 C 0.0000 0.2606(3) -0.04559(18) 0.0439(9) Uani 1 2 d S
H5A H -0.1087 0.2463 -0.0723 0.053 Uiso 0.50 1 calc PR
H5B H 0.1087 0.2463 -0.0723 0.053 Uiso 0.50 1 calc PR
C6 C 0.0000 0.3854(3) -0.02250(16) 0.0387(8) Uani 1 2 d S
C7 C -0.1653(4) 0.4426(2) -0.01141(14) 0.0472(6) Uani 1 1 d .
H7A H -0.2769 0.4044 -0.0192 0.057 Uiso 1 1 calc R
C8 C 0.0000 -0.4329(3) 0.18187(15) 0.0303(7) Uani 1 2 d S
C9 C 0.0000 -0.5622(4) 0.1686(2) 0.0564(11) Uani 1 2 d S
H9A H 0.1253 -0.5898 0.1657 0.085 Uiso 0.50 1 calc PR
H9B H -0.0628 -0.5775 0.1280 0.085 Uiso 0.50 1 calc PR
H9C H -0.0625 -0.6022 0.2037 0.085 Uiso 0.50 1 calc PR
O1 O 0.1533(2) -0.10140(18) 0.18649(9) 0.0488(5) Uani 1 1 d .
O2 O 0.1530(2) -0.38274(16) 0.18721(8) 0.0412(4) Uani 1 1 d .
N1 N 0.0000 -0.2375(3) 0.31195(13) 0.0314(6) Uani 1 2 d S
N2 N 0.0000 -0.2136(3) 0.36858(14) 0.0398(7) Uani 1 2 d S
N3 N 0.0000 -0.1908(5) 0.42375(17) 0.0755(14) Uani 1 2 d S
N4 N 0.0000 0.1794(2) 0.01177(13) 0.0368(7) Uani 1 2 d S
O3 O 0.0000 0.2673(11) 0.3933(8) 0.122(5) Uani 0.50 2 d SP
O3' O 0.0000 0.2451(9) 0.3418(11) 0.137(6) Uani 0.50 2 d SP
O5 O 0.0000 -0.5062(4) 0.3520(2) 0.0850(12) Uani 1 2 d SD
H5W2 H 0.0000 -0.440(3) 0.333(3) 0.127 Uiso 1 2 d SD
H5W1 H 0.0000 -0.560(4) 0.323(3) 0.127 Uiso 1 2 d SD
O4 O 0.2500 0.1489(6) 0.2500 0.173(5) Uani 0.837(12) 2 d SP
O4' O 0.0000 0.061(3) 0.3038(16) 0.116(15) Uani 0.163(12) 2 d SP

loop_
_atom_site_aniso_label
_atom_site_aniso_U_11
_atom_site_aniso_U_22
_atom_site_aniso_U_33
_atom_site_aniso_U_23
_atom_site_aniso_U_13
_atom_site_aniso_U_12
Mn1 0.0153(2) 0.0304(3) 0.0246(2) 0.000 0.00013(16) 0.000
C1 0.0275(15) 0.0260(15) 0.0331(15) 0.0033(12) 0.000 0.000
C2 0.0312(16) 0.0289(16) 0.0360(16) 0.0052(13) 0.000 0.000
C3 0.0324(14) 0.0651(18) 0.0664(18) 0.0331(15) 0.0006(13) 0.0015(13)
C4 0.0392(15) 0.0666(19) 0.0688(19) 0.0339(16) 0.0108(14) 0.0006(14)
C5 0.072(3) 0.0339(19) 0.0257(16) 0.0043(13) 0.000 0.000
C6 0.054(2) 0.0324(17) 0.0295(16) 0.0049(13) 0.000 0.000
C7 0.0450(15) 0.0402(14) 0.0562(16) 0.0047(12) -0.0042(13) -0.0053(12)
C8 0.0295(16) 0.0336(16) 0.0278(15) -0.0043(12) 0.000 0.000
C9 0.066(3) 0.039(2) 0.065(3) -0.0035(19) 0.000 0.000
O1 0.0289(9) 0.0581(12) 0.0592(11) 0.0297(9) 0.0031(8) 0.0076(8)
O2 0.0275(9) 0.0505(10) 0.0454(9) -0.0157(8) 0.0000(7) -0.0044(8)
N1 0.0172(12) 0.0500(17) 0.0269(13) -0.0036(11) 0.000 0.000
N2 0.0199(13) 0.066(2) 0.0329(15) -0.0043(14) 0.000 0.000
N3 0.047(2) 0.147(4) 0.0324(18) -0.023(2) 0.000 0.000
N4 0.0499(18) 0.0284(14) 0.0320(14) 0.0031(11) 0.000 0.000
O3 0.147(12) 0.090(8) 0.129(10) 0.021(7) 0.000 0.000
O3' 0.122(11) 0.058(6) 0.230(18) 0.028(9) 0.000 0.000
O5 0.065(2) 0.065(2) 0.125(4) 0.035(2) 0.000 0.000
O4 0.285(13) 0.086(5) 0.147(7) 0.000 -0.041(7) 0.000
O4' 0.067(17) 0.15(3) 0.13(3) -0.09(2) 0.000 0.000

loop_
_atom_type_symbol
_atom_type_description
_atom_type_scat_dispersion_real
_atom_type_scat_dispersion_imag
_atom_type_scat_source
C C 0.0033 0.0016 'International Tables Vol C Tables 4.2.6.8 and 6.1.1.4'
H H 0.0000 0.0000 'International Tables Vol C Tables 4.2.6.8 and 6.1.1.4'
N N 0.0061 0.0033 'International Tables Vol C Tables 4.2.6.8 and 6.1.1.4'
O O 0.0106 0.0060 'International Tables Vol C Tables 4.2.6.8 and 6.1.1.4'
Mn Mn 0.3368 0.7283 'International Tables Vol C Tables 4.2.6.8 and 6.1.1.4'

loop_
_geom_angle_atom_site_label_1
_geom_angle_atom_site_label_2
_geom_angle_atom_site_label_3
_geom_angle
_geom_angle_site_symmetry_1
_geom_angle_site_symmetry_3
O2 Mn1 O2 84.86(10) . 3
O2 Mn1 O1 179.74(6) . 3
O2 Mn1 O1 95.23(8) 3 3
O2 Mn1 O1 95.23(8) . .
O2 Mn1 O1 179.74(6) 3 .
O1 Mn1 O1 84.68(12) 3 .
O2 Mn1 N1 86.95(8) . 6_656
O2 Mn1 N1 95.43(8) 3 6_656
O1 Mn1 N1 93.28(8) 3 6_656
O1 Mn1 N1 84.34(8) . 6_656
O2 Mn1 N1 95.43(8) . .
O2 Mn1 N1 86.95(8) 3 .
O1 Mn1 N1 84.34(8) 3 .
O1 Mn1 N1 93.28(8) . .
N1 Mn1 N1 176.79(15) 6_656 .
O1 C1 O1 127.7(3) . 8
O1 C1 C2 116.06(15) . .
O1 C1 C2 116.06(15) 8 .
C3 C2 C3 118.4(3) 8 .
C3 C2 C1 120.74(16) 8 .
C3 C2 C1 120.74(16) . .
C2 C3 C4 119.9(3) . .
C2 C3 H3A 120.1 . .
C4 C3 H3A 120.1 . .
N4 C4 C3 120.4(3) . .
N4 C4 H4A 119.8 . .
C3 C4 H4A 119.8 . .
N4 C5 C6 110.1(3) . .
N4 C5 H5A 109.6 . .
C6 C5 H5A 109.6 . .
N4 C5 H5B 109.6 . .
C6 C5 H5B 109.6 . .
H5A C5 H5B 108.2 . .
C7 C6 C7 119.9(3) 8 .
C7 C6 C5 120.06(17) 8 .
C7 C6 C5 120.06(17) . .
C6 C7 C7 120.07(17) . 4_565
C6 C7 H7A 120.0 . .
C7 C7 H7A 120.0 4_565 .
O2 C8 O2 124.4(3) . 8
O2 C8 C9 117.80(16) . .
O2 C8 C9 117.80(16) 8 .
C8 C9 H9A 109.5 . .
C8 C9 H9B 109.5 . .
H9A C9 H9B 109.5 . .
C8 C9 H9C 109.5 . .
H9A C9 H9C 109.5 . .
H9B C9 H9C 109.5 . .
C1 O1 Mn1 134.73(17) . .
C8 O2 Mn1 132.55(17) . .
N2 N1 Mn1 124.34(7) . 6_556
N2 N1 Mn1 124.34(7) . .
Mn1 N1 Mn1 109.98(11) 6_556 .
N3 N2 N1 179.7(5) . .
C4 N4 C4 121.0(3) . 8
C4 N4 C5 119.51(15) . .
C4 N4 C5 119.51(15) 8 .
H5W2 O5 H5W1 110(3) . .

loop_
_geom_bond_atom_site_label_1
_geom_bond_atom_site_label_2
_geom_bond_distance
_geom_bond_site_symmetry_2
Mn1 O2 2.1637(17) .
Mn1 O2 2.1637(17) 3
Mn1 O1 2.1849(17) 3
Mn1 O1 2.1849(17) .
Mn1 N1 2.2048(15) 6_656
Mn1 N1 2.2048(15) .
C1 O1 1.234(2) .
C1 O1 1.234(2) 8
C1 C2 1.525(4) .
C2 C3 1.366(3) 8
C2 C3 1.366(3) .
C3 C4 1.380(4) .
C3 H3A 0.9300 .
C4 N4 1.325(3) .
C4 H4A 0.9300 .
C5 N4 1.493(4) .
C5 C6 1.500(5) .
C5 H5A 0.9700 .
C5 H5B 0.9700 .
C6 C7 1.380(3) 8
C6 C7 1.380(3) .
C7 C7 1.391(5) 4_565
C7 H7A 0.9300 .
C8 O2 1.249(2) .
C8 O2 1.249(2) 8
C8 C9 1.501(5) .
C9 H9A 0.9600 .
C9 H9B 0.9600 .
C9 H9C 0.9600 .
N1 N2 1.187(4) .
N1 Mn1 2.2048(15) 6_556
N2 N3 1.155(4) .
N4 C4 1.325(3) 8
O3 O3' 1.080(19) .
O5 H5W2 0.85(2) .
O5 H5W1 0.845(19) .
